data_2101518
loop_
_publ_author_name
'Kubicki, M.'
'Kindopp, T. W.'
'Capparelli, M. V.'
'Codding, P. W.'

_publ_section_title
;
 Hydrogen-bond patterns in 1,4-dihydro-2,3-quinoxalinediones: ligands
 for the glycine modulatory site on the NMDA receptor
;
_journal_issue 3
_journal_name_full 'Acta Crystallographica Section B'
_journal_page_first 487
_journal_page_last 499
_journal_paper_doi 10.1107/S0108768195011773
_journal_volume 52
_journal_year 1996
_chemical_formula_sum 'C8 H4 N4 O6'
_chemical_formula_weight 252.15
_symmetry_cell_setting monoclinic
_symmetry_space_group_name_Hall '-P 2ybc'
_symmetry_space_group_name_H-M 'P 1 21/c 1'
_atom_type_scat_source IntTabC
_cell_angle_alpha 90
_cell_angle_beta 90.341(3)
_cell_angle_gamma 90
_cell_formula_units_Z 4
_cell_length_a 8.4668(3)
_cell_length_b 8.5533(4)
_cell_length_c 12.4657(6)
_cell_measurement_reflns_used 25
_cell_measurement_temperature 293(2)
_cell_measurement_theta_max 43.61
_cell_measurement_theta_min 19.58
_cell_volume 902.74(7)
_computing_cell_refinement 'SHELXL03 (Sheldrick, 1993)'
_computing_data_collection 'Enraf-Nonius CAD-4F'
_computing_data_reduction 'ENDROC (Rettig, 1978)'
_computing_structure_refinement 'SHELXL93 (Sheldrick, 1993)'
_computing_structure_solution 'SHELXS86 (Sheldrick, 1990)'
_diffrn_measurement_device 'Enraf-Nonius CAD-4F'
_diffrn_measurement_method \w-2\q
_diffrn_radiation_type CuK\a
_diffrn_radiation_wavelength 1.54178
_diffrn_reflns_av_R_equivalents 0.0451
_diffrn_reflns_limit_h_max 10
_diffrn_reflns_limit_h_min -8
_diffrn_reflns_limit_k_max 10
_diffrn_reflns_limit_k_min -5
_diffrn_reflns_limit_l_max 15
_diffrn_reflns_limit_l_min -15
_diffrn_reflns_number 3846
_diffrn_reflns_theta_max 74.87
_diffrn_standards_decay_% <3
_diffrn_standards_interval_time 33.33
_diffrn_standards_number 3
_exptl_absorpt_coefficient_mu 1.439
_exptl_absorpt_correction_type none
_exptl_crystal_colour yellow
_exptl_crystal_density_diffrn 1.855
_exptl_crystal_description prism
_exptl_crystal_F_000 512
_exptl_crystal_size_max 0.34
_exptl_crystal_size_mid 0.22
_exptl_crystal_size_min 0.16
_refine_diff_density_max 0.242
_refine_diff_density_min -0.172
_refine_ls_extinction_coef 0.0070(10)
_refine_ls_extinction_method 'SHELXL93 (Sheldrick, 1993)'
_refine_ls_goodness_of_fit_obs 1.051
_refine_ls_hydrogen_treatment refall
_refine_ls_number_parameters 180
_refine_ls_number_reflns 1851
_refine_ls_R_factor_obs 0.0314
_refine_ls_shift/esd_max 0.001
_refine_ls_structure_factor_coef Fsqd
_refine_ls_weighting_scheme
;w = 1/[\s^2^(F^2^) + (0.0296P)^2^ + 0.2334P]
where P = (F~o~^2^ + 2F~c~^2^)/3
;
_refine_ls_wR_factor_obs 0.0874
_reflns_number_observed 1730
_reflns_number_total 1854
_reflns_observed_criterion I>2\s(I)
_cod_data_source_file cr0473.cif
_cod_data_source_block cr0473a
_cod_database_code 2101518

loop_
_atom_site_label
_atom_site_fract_x
_atom_site_fract_y
_atom_site_fract_z
_atom_site_U_iso_or_equiv
N(1) .77430(10) .26070(10) .46510(10) .0310(10)
C(2) .7091(2) .32010(10) .37370(10) .0290(10)
O(2) .72550(10) .45460(10) .34550(10) .0410(10)
C(3) .6107(2) .20740(10) .30650(10) .0300(10)
O(3) .54460(10) .25490(10) .22630(10) .0430(10)
N(4) .60020(10) .05740(10) .34130(10) .0280(10)
C(4A) .67750(10) .00110(10) .43220(10) .0240(10)
C(5) .66930(10) -.15660(10) .45980(10) .0250(10)
C(6) .74980(10) -.20700(10) .54950(10) .0240(10)
N(6) .75180(10) -.37610(10) .56870(10) .0280(10)
O(61) .88080(10) -.44010(10) .56850(10) .0380(10)
O(62) .62600(10) -.44210(10) .57910(10) .0450(10)
C(7) .83720(10) -.10470(10) .61280(10) .0250(10)
N(7) .91870(10) -.16050(10) .70930(10) .0280(10)
O(71) 1.04550(10) -.10110(10) .73210(10) .0430(10)
O(72) .85540(10) -.26440(10) .76080(10) .0400(10)
C(8) .8458(2) .05180(10) .58650(10) .0270(10)
C(8A) .76560(10) .10470(10) .49560(10) .0250(10)
H(1) .829(2) .328(2) .5045(14) .044(5)
H(4) .545(2) -.006(2) .3036(4) .044(4)
H(5) .612(2) -.2279(18) .4153(13) .037(4)
H(8) .9042(19) .1220(18) .6282(12) .034(4)

loop_
_geom_angle_atom_site_label_1
_geom_angle_atom_site_label_2
_geom_angle_atom_site_label_3
_geom_angle
C(2) N(1) C(8A) 124.44(11)
C(2) N(1) H(1) 115.3(11)
C(8A) N(1) H(1) 120.2(11)
O(2) C(2) N(1) 123.43(12)
O(2) C(2) C(3) 120.36(12)
N(1) C(2) C(3) 116.20(10)
O(3) C(3) N(4) 123.30(12)
O(3) C(3) C(2) 119.32(11)
N(4) C(3) C(2) 117.37(10)
C(3) N(4) C(4A) 123.79(11)
C(3) N(4) H(4) 117.4(12)
C(4A) N(4) H(4) 118.8(12)
N(4) C(4A) C(5) 120.82(11)
N(4) C(4A) C(8A) 119.12(10)
C(5) C(4A) C(8A) 120.06(11)
C(6) C(5) C(4A) 118.61(11)
C(6) C(5) H(5) 121.3(9)
C(4A) C(5) H(5) 120.1(10)
C(5) C(6) C(7) 121.61(11)
C(5) C(6) N(6) 116.55(10)
C(7) C(6) N(6) 121.56(10)
O(62) N(6) O(61) 125.25(11)
O(62) N(6) C(6) 117.89(11)
O(61) N(6) C(6) 116.79(10)
C(8) C(7) C(6) 120.34(11)
C(8) C(7) N(7) 119.09(11)
C(6) C(7) N(7) 120.56(10)
O(71) N(7) O(72) 124.71(11)
O(71) N(7) C(7) 117.71(10)
O(72) N(7) C(7) 117.58(11)
C(7) C(8) C(8A) 118.80(11)
C(7) C(8) H(8) 121.3(9)
C(8A) C(8) H(8) 119.9(9)
N(1) C(8A) C(8) 120.53(11)
N(1) C(8A) C(4A) 118.88(11)
C(8) C(8A) C(4A) 120.58(10)

loop_
_geom_bond_atom_site_label_1
_geom_bond_atom_site_label_2
_geom_bond_distance
N(1) C(2) 1.362(2)
N(1) C(8A) 1.3887(14)
N(1) H(1) .89(2)
C(2) O(2) 1.211(2)
C(2) C(3) 1.522(2)
C(3) O(3) 1.213(2)
C(3) N(4) 1.357(2)
N(4) C(4A) 1.3919(14)
N(4) H(4) .85(2)
C(4A) C(5) 1.394(2)
C(4A) C(8A) 1.399(2)
C(5) C(6) 1.375(2)
C(5) H(5) .95(2)
C(6) C(7) 1.389(2)
C(6) N(6) 1.4662(14)
N(6) O(62) 1.213(2)
N(6) O(61) 1.222(2)
C(7) C(8) 1.380(2)
C(7) N(7) 1.464(2)
N(7) O(71) 1.219(2)
N(7) O(72) 1.2221(14)
C(8) C(8A) 1.394(2)
C(8) H(8) .93(2)
